data_1508236
loop_
_publ_author_name
'Voica, Ana-Florina'
'Mendoza, Abraham'
'Gutekunst, Will R.'
'Fraga, Jorge Otero'
'Baran, Phil S.'

_publ_section_title
;
 Guided desaturation of unactivated aliphatics.
;
_journal_issue 8
_journal_name_full 'Nature chemistry'
_journal_page_first 629
_journal_page_last 635
_journal_paper_doi 10.1038/nchem.1385
_journal_volume 4
_journal_year 2012
_chemical_absolute_configuration ad
_chemical_formula_moiety 'C22 H32 O3 S'
_chemical_formula_sum 'C22 H32 O3 S'
_chemical_formula_weight 376.54
_chemical_name_systematic
; 
 ? 
;
_space_group_IT_number 4
_symmetry_cell_setting monoclinic
_symmetry_space_group_name_Hall 'P 2yb'
_symmetry_space_group_name_H-M 'P 1 21 1'
_atom_sites_solution_hydrogens geom
_atom_sites_solution_primary direct
_atom_sites_solution_secondary difmap
_audit_creation_method SHELXL-97
_cell_angle_alpha 90.00
_cell_angle_beta 100.004(2)
_cell_angle_gamma 90.00
_cell_formula_units_Z 2
_cell_length_a 9.8222(10)
_cell_length_b 6.1623(6)
_cell_length_c 17.1390(17)
_cell_measurement_reflns_used 4223
_cell_measurement_temperature 100(2)
_cell_measurement_theta_max 25.45
_cell_measurement_theta_min 2.41
_cell_volume 1021.61(18)
_computing_cell_refinement 'Bruker SAINT'
_computing_data_collection 'Bruker APEX2'
_computing_data_reduction 'Bruker SAINT'
_computing_molecular_graphics 'Bruker SHELXTL'
_computing_publication_material 'Bruker SHELXTL'
_computing_structure_refinement 'SHELXL-97 (Sheldrick, 2008)'
_computing_structure_solution 'SHELXS-97 (Sheldrick, 2008)'
_diffrn_ambient_temperature 100(2)
_diffrn_measured_fraction_theta_full 0.996
_diffrn_measured_fraction_theta_max 0.991
_diffrn_measurement_device_type 'Bruker APEX CCD'
_diffrn_measurement_method '\f and \w scans'
_diffrn_radiation_monochromator graphite
_diffrn_radiation_source 'fine-focus sealed tube'
_diffrn_radiation_type MoK\a
_diffrn_radiation_wavelength 0.71073
_diffrn_reflns_av_R_equivalents 0.0265
_diffrn_reflns_av_sigmaI/netI 0.0370
_diffrn_reflns_limit_h_max 11
_diffrn_reflns_limit_h_min -10
_diffrn_reflns_limit_k_max 7
_diffrn_reflns_limit_k_min -7
_diffrn_reflns_limit_l_max 20
_diffrn_reflns_limit_l_min -20
_diffrn_reflns_number 7748
_diffrn_reflns_theta_full 25.00
_diffrn_reflns_theta_max 25.54
_diffrn_reflns_theta_min 2.11
_exptl_absorpt_coefficient_mu 0.177
_exptl_absorpt_correction_T_max 0.9791
_exptl_absorpt_correction_T_min 0.9311
_exptl_absorpt_correction_type multi-scan
_exptl_absorpt_process_details SADABS
_exptl_crystal_colour 'pale yellow'
_exptl_crystal_density_diffrn 1.224
_exptl_crystal_density_meas ?
_exptl_crystal_density_method 'not measured'
_exptl_crystal_description plate
_exptl_crystal_F_000 408
_exptl_crystal_size_max 0.41
_exptl_crystal_size_mid 0.32
_exptl_crystal_size_min 0.12
_refine_diff_density_max 0.267
_refine_diff_density_min -0.315
_refine_diff_density_rms 0.036
_refine_ls_abs_structure_details 'Flack H D (1983), Acta Cryst. A39, 876-881'
_refine_ls_abs_structure_Flack 0.00(7)
_refine_ls_extinction_coef 'not measured'
_refine_ls_extinction_method none
_refine_ls_goodness_of_fit_ref 1.027
_refine_ls_hydrogen_treatment constr
_refine_ls_matrix_type full
_refine_ls_number_parameters 239
_refine_ls_number_reflns 3685
_refine_ls_number_restraints 1
_refine_ls_restrained_S_all 1.027
_refine_ls_R_factor_all 0.0364
_refine_ls_R_factor_gt 0.0331
_refine_ls_shift/su_max 0.001
_refine_ls_shift/su_mean 0.000
_refine_ls_structure_factor_coef Fsqd
_refine_ls_weighting_details 'calc w=1/[\s^2^(Fo^2^)+(0.0467P)^2^+0.1886P] where P=(Fo^2^+2Fc^2^)/3'
_refine_ls_weighting_scheme calc
_refine_ls_wR_factor_gt 0.0841
_refine_ls_wR_factor_ref 0.0864
_reflns_number_gt 3455
_reflns_number_total 3685
_reflns_threshold_expression >2sigma(I)
_cod_data_source_file nchem.1385-s6.cif
_cod_data_source_block baran161
_cod_depositor_comments
;
The following automatic conversions were performed:

'_chemical_absolute_configuration' value 'AD' changed to 'ad'
according to /home/saulius/struct/CIF-dictionaries/cif_core.dic
dictionary named 'cif_core.dic' version 2.4.2 from
2011-04-26.

'_symmetry_cell_setting' value 'Monoclinic' changed to
'monoclinic' according to
/home/saulius/struct/CIF-dictionaries/cif_core.dic dictionary named
'cif_core.dic' version 2.4.2 from 2011-04-26.

Automatic conversion script
Id: cif_fix_values 1891 2012-01-12 08:04:46Z andrius 

The following automatic conversions were performed:

'_exptl_crystal_density_meas' value 'not measured' was changed to '?'
- the value is perceived as not measured.

Automatic conversion script
Id: cif_fix_values 3008 2015-01-20 13:52:24Z robertas 
;
_cod_original_sg_symbol_H-M P2(1)
_cod_database_code 1508236

loop_
_symmetry_equiv_pos_as_xyz
'x, y, z'
'-x, y+1/2, -z'

loop_
_atom_site_label
_atom_site_type_symbol
_atom_site_fract_x
_atom_site_fract_y
_atom_site_fract_z
_atom_site_U_iso_or_equiv
_atom_site_adp_type
_atom_site_occupancy
_atom_site_symmetry_multiplicity
_atom_site_calc_flag
_atom_site_refinement_flags
S1 S 0.76052(5) 0.71739(9) 0.85298(3) 0.02249(12) Uani 1 1 d .
O1 O 0.75070(15) 0.9409(2) 0.80783(7) 0.0230(3) Uani 1 1 d .
O2 O 0.69851(14) 0.7491(3) 0.92116(8) 0.0314(4) Uani 1 1 d .
O3 O 0.71213(15) 0.5459(2) 0.79869(9) 0.0295(4) Uani 1 1 d .
C1 C 0.3917(3) 1.0387(5) 0.80767(14) 0.0499(7) Uani 1 1 d .
H1A H 0.3159 0.9719 0.8259 0.060 Uiso 1 1 calc R
H1B H 0.4273 1.1727 0.8299 0.060 Uiso 1 1 calc R
C2 C 0.4485(2) 0.9437(4) 0.75041(14) 0.0336(5) Uani 1 1 d .
C3 C 0.3971(2) 0.7366(5) 0.71421(15) 0.0443(6) Uani 1 1 d .
H3A H 0.3457 0.6596 0.7499 0.066 Uiso 1 1 calc R
H3B H 0.4754 0.6475 0.7050 0.066 Uiso 1 1 calc R
H3C H 0.3360 0.7645 0.6637 0.066 Uiso 1 1 calc R
C4 C 0.5546(2) 1.0704(4) 0.71398(12) 0.0257(4) Uani 1 1 d .
H4 H 0.5693 1.2117 0.7429 0.031 Uiso 1 1 calc R
C5 C 0.4999(2) 1.1236(4) 0.62669(13) 0.0339(5) Uani 1 1 d .
H5A H 0.4793 0.9868 0.5966 0.041 Uiso 1 1 calc R
H5B H 0.4127 1.2068 0.6226 0.041 Uiso 1 1 calc R
C6 C 0.6047(2) 1.2556(4) 0.59024(12) 0.0345(6) Uani 1 1 d .
H6A H 0.6183 1.3979 0.6173 0.041 Uiso 1 1 calc R
H6B H 0.5669 1.2827 0.5337 0.041 Uiso 1 1 calc R
C7 C 0.7450(2) 1.1416(3) 0.59659(11) 0.0261(5) Uani 1 1 d .
C8 C 0.8461(2) 1.2970(4) 0.56594(12) 0.0328(5) Uani 1 1 d .
H8A H 0.8179 1.3133 0.5079 0.039 Uiso 1 1 calc R
H8B H 0.8392 1.4415 0.5902 0.039 Uiso 1 1 calc R
C9 C 0.9969(2) 1.2224(5) 0.58361(12) 0.0350(5) Uani 1 1 d .
H9A H 1.0070 1.0872 0.5540 0.042 Uiso 1 1 calc R
H9B H 1.0564 1.3346 0.5655 0.042 Uiso 1 1 calc R
C10 C 1.0440(2) 1.1820(4) 0.67174(12) 0.0298(5) Uani 1 1 d .
H10A H 1.0453 1.3215 0.7005 0.036 Uiso 1 1 calc R
H10B H 1.1394 1.1241 0.6806 0.036 Uiso 1 1 calc R
C11 C 0.9495(2) 1.0217(4) 0.70534(13) 0.0296(5) Uani 1 1 d .
H11 H 0.9752 1.0385 0.7641 0.035 Uiso 1 1 calc R
C12 C 0.79909(19) 1.0985(3) 0.68622(10) 0.0202(4) Uani 1 1 d .
H12 H 0.7982 1.2434 0.7124 0.024 Uiso 1 1 calc R
C13 C 0.7281(2) 0.9348(4) 0.54570(12) 0.0333(5) Uani 1 1 d .
H13A H 0.6701 0.8307 0.5681 0.050 Uiso 1 1 calc R
H13B H 0.8192 0.8705 0.5451 0.050 Uiso 1 1 calc R
H13C H 0.6844 0.9715 0.4915 0.050 Uiso 1 1 calc R
C14 C 0.9826(2) 0.7911(4) 0.69036(14) 0.0309(5) Uani 1 1 d .
H14A H 0.9832 0.7705 0.6337 0.046 Uiso 1 1 calc R
H14B H 0.9125 0.6964 0.7068 0.046 Uiso 1 1 calc R
H14C H 1.0737 0.7546 0.7207 0.046 Uiso 1 1 calc R
C15 C 0.69620(19) 0.9594(3) 0.72187(10) 0.0204(4) Uani 1 1 d .
H15 H 0.6868 0.8127 0.6966 0.024 Uiso 1 1 calc R
C16 C 0.93994(19) 0.6878(4) 0.88428(10) 0.0222(4) Uani 1 1 d .
C17 C 1.0154(2) 0.8521(4) 0.92745(12) 0.0254(5) Uani 1 1 d .
H17 H 0.9708 0.9811 0.9401 0.031 Uiso 1 1 calc R
C18 C 1.1564(2) 0.8252(4) 0.95182(12) 0.0294(5) Uani 1 1 d .
H18 H 1.2087 0.9380 0.9807 0.035 Uiso 1 1 calc R
C19 C 1.2228(2) 0.6362(4) 0.93482(13) 0.0299(5) Uani 1 1 d .
C20 C 1.1442(2) 0.4719(4) 0.89339(12) 0.0298(5) Uani 1 1 d .
H20 H 1.1881 0.3408 0.8823 0.036 Uiso 1 1 calc R
C21 C 1.0033(2) 0.4955(4) 0.86794(12) 0.0254(5) Uani 1 1 d .
H21 H 0.9508 0.3819 0.8397 0.030 Uiso 1 1 calc R
C22 C 1.3772(2) 0.6093(5) 0.96147(15) 0.0425(6) Uani 1 1 d .
H22A H 1.4264 0.7136 0.9333 0.064 Uiso 1 1 calc R
H22B H 1.4043 0.4615 0.9497 0.064 Uiso 1 1 calc R
H22C H 1.4007 0.6355 1.0186 0.064 Uiso 1 1 calc R

loop_
_atom_site_aniso_label
_atom_site_aniso_U_11
_atom_site_aniso_U_22
_atom_site_aniso_U_33
_atom_site_aniso_U_23
_atom_site_aniso_U_13
_atom_site_aniso_U_12
S1 0.0248(2) 0.0204(2) 0.0235(2) 0.0028(2) 0.00782(16) -0.0008(2)
O1 0.0320(8) 0.0194(8) 0.0178(6) 0.0011(6) 0.0052(5) -0.0007(6)
O2 0.0303(7) 0.0387(10) 0.0283(7) 0.0089(7) 0.0133(6) 0.0062(7)
O3 0.0294(8) 0.0236(9) 0.0340(8) 0.0018(7) 0.0014(6) -0.0062(7)
C1 0.0441(15) 0.070(2) 0.0402(13) 0.0024(14) 0.0197(11) -0.0108(14)
C2 0.0242(11) 0.0350(14) 0.0441(13) 0.0046(11) 0.0126(9) 0.0042(10)
C3 0.0274(11) 0.0392(15) 0.0657(15) 0.0095(15) 0.0067(10) -0.0054(12)
C4 0.0253(11) 0.0223(11) 0.0306(10) -0.0004(9) 0.0083(8) 0.0026(9)
C5 0.0272(11) 0.0380(14) 0.0354(11) 0.0031(10) 0.0029(9) 0.0047(10)
C6 0.0369(12) 0.0354(15) 0.0290(10) 0.0093(11) -0.0004(9) 0.0048(10)
C7 0.0326(11) 0.0260(12) 0.0208(9) 0.0023(8) 0.0072(8) -0.0022(9)
C8 0.0463(13) 0.0278(13) 0.0252(10) 0.0046(9) 0.0091(10) -0.0074(10)
C9 0.0405(11) 0.0322(12) 0.0380(10) -0.0015(13) 0.0231(9) -0.0080(12)
C10 0.0274(10) 0.0235(13) 0.0418(11) 0.0016(10) 0.0152(8) -0.0016(9)
C11 0.0263(11) 0.0260(12) 0.0384(12) 0.0063(10) 0.0111(9) 0.0022(9)
C12 0.0238(10) 0.0171(11) 0.0209(9) -0.0017(8) 0.0069(7) 0.0002(8)
C13 0.0406(13) 0.0374(14) 0.0238(10) -0.0029(10) 0.0109(9) -0.0102(10)
C14 0.0306(11) 0.0229(12) 0.0424(12) -0.0005(9) 0.0156(10) 0.0012(8)
C15 0.0252(10) 0.0197(10) 0.0170(8) -0.0009(8) 0.0056(7) 0.0014(8)
C16 0.0231(9) 0.0256(12) 0.0194(8) 0.0009(9) 0.0081(7) -0.0009(9)
C17 0.0315(11) 0.0227(11) 0.0245(10) -0.0013(9) 0.0117(9) -0.0021(9)
C18 0.0344(12) 0.0311(13) 0.0234(10) -0.0011(9) 0.0074(9) -0.0098(10)
C19 0.0278(11) 0.0337(13) 0.0298(10) 0.0086(9) 0.0096(8) -0.0027(9)
C20 0.0308(11) 0.0283(13) 0.0323(11) 0.0025(10) 0.0113(9) 0.0054(10)
C21 0.0309(11) 0.0201(11) 0.0261(10) -0.0023(9) 0.0073(8) -0.0012(9)
C22 0.0273(12) 0.0499(17) 0.0508(14) 0.0135(13) 0.0086(10) -0.0024(11)

loop_
_atom_type_symbol
_atom_type_description
_atom_type_scat_dispersion_real
_atom_type_scat_dispersion_imag
_atom_type_scat_source
C C 0.0033 0.0016 'International Tables Vol C Tables 4.2.6.8 and 6.1.1.4'
H H 0.0000 0.0000 'International Tables Vol C Tables 4.2.6.8 and 6.1.1.4'
O O 0.0106 0.0060 'International Tables Vol C Tables 4.2.6.8 and 6.1.1.4'
S S 0.1246 0.1234 'International Tables Vol C Tables 4.2.6.8 and 6.1.1.4'

loop_
_geom_angle_atom_site_label_1
_geom_angle_atom_site_label_2
_geom_angle_atom_site_label_3
_geom_angle
O2 S1 O3 119.59(10)
O2 S1 O1 106.58(9)
O3 S1 O1 109.91(8)
O2 S1 C16 108.24(8)
O3 S1 C16 108.84(10)
O1 S1 C16 102.31(9)
C15 O1 S1 122.47(13)
C2 C1 H1A 120.0
C2 C1 H1B 120.0
H1A C1 H1B 120.0
C1 C2 C3 122.0(2)
C1 C2 C4 118.5(2)
C3 C2 C4 118.8(2)
C2 C3 H3A 109.5
C2 C3 H3B 109.5
H3A C3 H3B 109.5
C2 C3 H3C 109.5
H3A C3 H3C 109.5
H3B C3 H3C 109.5
C2 C4 C5 111.18(18)
C2 C4 C15 114.21(18)
C5 C4 C15 109.84(17)
C2 C4 H4 107.1
C5 C4 H4 107.1
C15 C4 H4 107.1
C6 C5 C4 111.45(17)
C6 C5 H5A 109.3
C4 C5 H5A 109.3
C6 C5 H5B 109.3
C4 C5 H5B 109.3
H5A C5 H5B 108.0
C5 C6 C7 112.82(19)
C5 C6 H6A 109.0
C7 C6 H6A 109.0
C5 C6 H6B 109.0
C7 C6 H6B 109.0
H6A C6 H6B 107.8
C6 C7 C13 109.43(17)
C6 C7 C8 108.43(18)
C13 C7 C8 109.57(17)
C6 C7 C12 107.24(15)
C13 C7 C12 113.77(17)
C8 C7 C12 108.24(17)
C9 C8 C7 113.94(19)
C9 C8 H8A 108.8
C7 C8 H8A 108.8
C9 C8 H8B 108.8
C7 C8 H8B 108.8
H8A C8 H8B 107.7
C10 C9 C8 111.27(16)
C10 C9 H9A 109.4
C8 C9 H9A 109.4
C10 C9 H9B 109.4
C8 C9 H9B 109.4
H9A C9 H9B 108.0
C9 C10 C11 112.24(18)
C9 C10 H10A 109.2
C11 C10 H10A 109.2
C9 C10 H10B 109.2
C11 C10 H10B 109.2
H10A C10 H10B 107.9
C14 C11 C12 119.26(19)
C14 C11 C10 112.68(18)
C12 C11 C10 110.14(17)
C14 C11 H11 104.4
C12 C11 H11 104.4
C10 C11 H11 104.4
C15 C12 C11 114.88(17)
C15 C12 C7 110.66(16)
C11 C12 C7 114.49(16)
C15 C12 H12 105.2
C11 C12 H12 105.2
C7 C12 H12 105.2
C7 C13 H13A 109.5
C7 C13 H13B 109.5
H13A C13 H13B 109.5
C7 C13 H13C 109.5
H13A C13 H13C 109.5
H13B C13 H13C 109.5
C11 C14 H14A 109.5
C11 C14 H14B 109.5
H14A C14 H14B 109.5
C11 C14 H14C 109.5
H14A C14 H14C 109.5
H14B C14 H14C 109.5
O1 C15 C12 106.88(15)
O1 C15 C4 106.70(15)
C12 C15 C4 111.49(16)
O1 C15 H15 110.5
C12 C15 H15 110.5
C4 C15 H15 110.5
C17 C16 C21 120.84(18)
C17 C16 S1 119.97(16)
C21 C16 S1 119.15(16)
C18 C17 C16 119.1(2)
C18 C17 H17 120.5
C16 C17 H17 120.5
C17 C18 C19 121.2(2)
C17 C18 H18 119.4
C19 C18 H18 119.4
C18 C19 C20 118.6(2)
C18 C19 C22 120.7(2)
C20 C19 C22 120.8(2)
C21 C20 C19 121.3(2)
C21 C20 H20 119.3
C19 C20 H20 119.3
C20 C21 C16 119.0(2)
C20 C21 H21 120.5
C16 C21 H21 120.5
C19 C22 H22A 109.5
C19 C22 H22B 109.5
H22A C22 H22B 109.5
C19 C22 H22C 109.5
H22A C22 H22C 109.5
H22B C22 H22C 109.5

loop_
_geom_bond_atom_site_label_1
_geom_bond_atom_site_label_2
_geom_bond_distance
S1 O2 1.4219(14)
S1 O3 1.4334(16)
S1 O1 1.5744(15)
S1 C16 1.7601(19)
O1 C15 1.482(2)
C1 C2 1.345(3)
C1 H1A 0.9500
C1 H1B 0.9500
C2 C3 1.470(4)
C2 C4 1.520(3)
C3 H3A 0.9800
C3 H3B 0.9800
C3 H3C 0.9800
C4 C5 1.534(3)
C4 C15 1.535(3)
C4 H4 1.0000
C5 C6 1.528(3)
C5 H5A 0.9900
C5 H5B 0.9900
C6 C7 1.534(3)
C6 H6A 0.9900
C6 H6B 0.9900
C7 C13 1.536(3)
C7 C8 1.537(3)
C7 C12 1.559(3)
C8 C9 1.530(3)
C8 H8A 0.9900
C8 H8B 0.9900
C9 C10 1.521(3)
C9 H9A 0.9900
C9 H9B 0.9900
C10 C11 1.534(3)
C10 H10A 0.9900
C10 H10B 0.9900
C11 C14 1.490(3)
C11 C12 1.532(3)
C11 H11 1.0000
C12 C15 1.531(3)
C12 H12 1.0000
C13 H13A 0.9800
C13 H13B 0.9800
C13 H13C 0.9800
C14 H14A 0.9800
C14 H14B 0.9800
C14 H14C 0.9800
C15 H15 1.0000
C16 C17 1.390(3)
C16 C21 1.390(3)
C17 C18 1.386(3)
C17 H17 0.9500
C18 C19 1.390(3)
C18 H18 0.9500
C19 C20 1.391(3)
C19 C22 1.515(3)
C20 C21 1.384(3)
C20 H20 0.9500
C21 H21 0.9500
C22 H22A 0.9800
C22 H22B 0.9800
C22 H22C 0.9800

loop_
_cod_related_entry_id
_cod_related_entry_code
_cod_related_entry_database
1 30651966 ChemSpider
